data_2238029
loop_
_publ_author_name
'Luo, Jun-Shan'
'Zhang, Yan-Yan'
'Liu, Zhao-Di'
'Tian, Yu-Peng'

_publ_section_title
;
 <i>N</i>,<i>N</i>-Diphenyl-4-(1<i>H</i>-pyrrolo[1,2-<i>f</i>][1,10]phenanthrolin-2-yl)aniline
 ethanol monosolvate
;
_journal_coeditor_code SU2573
_journal_issue 5
_journal_name_full 'Acta Crystallographica Section E'
_journal_page_first o675
_journal_page_last o676
_journal_paper_doi 10.1107/S1600536813008477
_journal_volume 69
_journal_year 2013
_chemical_formula_iupac 'C32 H21 N4, C2 H6 O'
_chemical_formula_moiety 'C32 H21 N4, C2 H6 O'
_chemical_formula_sum 'C34 H27 N4 O'
_chemical_formula_weight 507.60
_chemical_name_common
'<i>N</i>,<i>N</i>-Diphenyl-4-{3,11,14-triazatetracyclo[11.4.0.0^2,6^.0^7,12^]heptadeca-1(13),2(6),4,7(12),8,10,14,16-octaen-4-yl}aniline '
_chemical_name_systematic
'<i>N</i>,<i>N</i>-Diphenyl-4-(1<i>H</i>-pyrrolo[1,2-<i>f</i>][1,10]phenanthrolin-2-yl)aniline ethanol monosolvate'
_space_group_IT_number 14
_symmetry_cell_setting monoclinic
_symmetry_space_group_name_Hall '-P 2ybc'
_symmetry_space_group_name_H-M 'P 1 21/c 1'
_atom_sites_solution_hydrogens geom
_atom_sites_solution_primary direct
_atom_sites_solution_secondary difmap
_audit_creation_method SHELXL-97
_cell_angle_alpha 90.00
_cell_angle_beta 92.317(4)
_cell_angle_gamma 90.00
_cell_formula_units_Z 4
_cell_length_a 9.716(4)
_cell_length_b 10.690(4)
_cell_length_c 27.017(10)
_cell_measurement_reflns_used 6506
_cell_measurement_temperature 296(2)
_cell_measurement_theta_max 25.00
_cell_measurement_theta_min 2.43
_cell_volume 2803.8(19)
_computing_cell_refinement 'SAINT (Bruker, 2007)'
_computing_data_collection 'APEX2 (Bruker, 2007)'
_computing_data_reduction 'SAINT (Bruker, 2007)'
_computing_molecular_graphics 'SHELXTL (Sheldrick, 2008) and PLATON (Spek, 2009)'
_computing_publication_material 'SHELXTL (Sheldrick, 2008)'
_computing_structure_refinement 'SHELXL97 (Sheldrick, 2008)'
_computing_structure_solution 'SHELXS97 (Sheldrick, 2008)'
_diffrn_ambient_temperature 296(2)
_diffrn_measured_fraction_theta_full 0.998
_diffrn_measured_fraction_theta_max 0.998
_diffrn_measurement_device_type 'Bruker APEXII CCD'
_diffrn_measurement_method '\f and \w scans'
_diffrn_radiation_monochromator graphite
_diffrn_radiation_source 'fine-focus sealed tube'
_diffrn_radiation_type MoK\a
_diffrn_radiation_wavelength 0.71073
_diffrn_reflns_av_R_equivalents 0.0240
_diffrn_reflns_av_sigmaI/netI 0.0217
_diffrn_reflns_limit_h_max 11
_diffrn_reflns_limit_h_min -11
_diffrn_reflns_limit_k_max 12
_diffrn_reflns_limit_k_min -12
_diffrn_reflns_limit_l_max 32
_diffrn_reflns_limit_l_min -32
_diffrn_reflns_number 20210
_diffrn_reflns_theta_full 25.50
_diffrn_reflns_theta_max 25.50
_diffrn_reflns_theta_min 1.51
_exptl_absorpt_coefficient_mu 0.074
_exptl_absorpt_correction_T_max 0.9926
_exptl_absorpt_correction_T_min 0.9854
_exptl_absorpt_correction_type multi-scan
_exptl_absorpt_process_details '(SADABS; Bruker, 2007)'
_exptl_crystal_colour yellow
_exptl_crystal_density_diffrn 1.202
_exptl_crystal_density_method 'not measured'
_exptl_crystal_description block
_exptl_crystal_F_000 1068
_exptl_crystal_size_max 0.20
_exptl_crystal_size_mid 0.20
_exptl_crystal_size_min 0.10
_refine_diff_density_max 0.509
_refine_diff_density_min -0.497
_refine_ls_extinction_method none
_refine_ls_goodness_of_fit_ref 1.019
_refine_ls_hydrogen_treatment mixed
_refine_ls_matrix_type full
_refine_ls_number_parameters 340
_refine_ls_number_reflns 5216
_refine_ls_number_restraints 6
_refine_ls_restrained_S_all 1.041
_refine_ls_R_factor_all 0.0837
_refine_ls_R_factor_gt 0.0646
_refine_ls_shift/su_max 0.020
_refine_ls_shift/su_mean 0.000
_refine_ls_structure_factor_coef Fsqd
_refine_ls_weighting_details 'calc w=1/[\s^2^(Fo^2^)+(0.1148P)^2^+1.3126P] where P=(Fo^2^+2Fc^2^)/3'
_refine_ls_weighting_scheme calc
_refine_ls_wR_factor_gt 0.1860
_refine_ls_wR_factor_ref 0.2099
_reflns_number_gt 3870
_reflns_number_total 5216
_reflns_threshold_expression I>2sigma(I)
_cod_data_source_file su2573.cif
_cod_data_source_block I
_cod_original_cell_volume 2803.8(18)
_cod_original_sg_symbol_H-M 'P 21/c'
_cod_database_code 2238029
_cod_database_fobs_code 2238029

loop_
_symmetry_equiv_pos_site_id
_symmetry_equiv_pos_as_xyz
1 x,y,z
2 -x,1/2+y,1/2-z
3 -x,-y,-z
4 x,1/2-y,1/2+z

loop_
_atom_site_aniso_label
_atom_site_aniso_U_11
_atom_site_aniso_U_22
_atom_site_aniso_U_33
_atom_site_aniso_U_12
_atom_site_aniso_U_13
_atom_site_aniso_U_23
N1 0.0568(13) 0.0751(15) 0.0579(12) -0.0092(11) -0.0105(10) 0.0180(11)
N2 0.0557(12) 0.0555(12) 0.0498(11) 0.0006(9) 0.0064(9) 0.0116(9)
N3 0.0465(11) 0.0519(11) 0.0440(10) -0.0024(9) 0.0030(8) 0.0078(8)
N4 0.0756(16) 0.0745(15) 0.0568(13) 0.0038(12) -0.0105(11) 0.0201(11)
C1 0.0643(18) 0.100(2) 0.0722(18) -0.0165(16) -0.0235(14) 0.0295(17)
C2 0.0559(16) 0.097(2) 0.0814(19) -0.0211(15) -0.0158(14) 0.0271(17)
C3 0.0530(14) 0.0703(16) 0.0584(14) -0.0112(12) -0.0029(11) 0.0142(12)
C4 0.0472(12) 0.0501(13) 0.0446(11) 0.0007(10) 0.0030(9) 0.0015(10)
C5 0.0472(12) 0.0455(12) 0.0402(11) 0.0017(9) 0.0044(9) 0.0018(9)
C6 0.0459(12) 0.0442(12) 0.0443(11) 0.0012(9) 0.0043(9) 0.0014(9)
C7 0.0453(12) 0.0473(12) 0.0437(11) 0.0015(9) 0.0038(9) 0.0019(9)
C8 0.0486(12) 0.0433(12) 0.0433(11) 0.0016(9) 0.0057(9) 0.0017(9)
C9 0.0497(13) 0.0487(13) 0.0426(11) 0.0006(10) -0.0006(9) 0.0038(9)
C10 0.0509(14) 0.0713(17) 0.0640(15) -0.0073(12) -0.0020(11) 0.0173(13)
C11 0.0546(15) 0.083(2) 0.0779(19) -0.0134(14) 0.0052(13) 0.0241(15)
C12 0.0572(15) 0.0674(17) 0.0646(15) -0.0058(12) 0.0074(12) 0.0211(13)
C13 0.0322(10) 0.0375(10) 0.0342(9) 0.0020(8) 0.0003(7) 0.0060(8)
C14 0.0487(13) 0.0488(13) 0.0432(11) 0.0054(10) 0.0011(9) -0.0005(9)
C15 0.0484(12) 0.0484(13) 0.0430(11) 0.0036(10) 0.0007(9) 0.0029(9)
C16 0.0581(15) 0.0708(17) 0.0584(15) -0.0095(13) -0.0087(12) 0.0167(12)
C17 0.0700(17) 0.0709(18) 0.0641(16) -0.0164(14) -0.0090(13) 0.0245(14)
C18 0.0645(15) 0.0572(14) 0.0482(12) 0.0040(12) -0.0043(11) 0.0084(11)
C19 0.0510(14) 0.0660(16) 0.0529(13) 0.0001(12) -0.0055(11) 0.0073(12)
C20 0.0530(14) 0.0604(15) 0.0527(13) -0.0027(11) 0.0019(11) 0.0089(11)
C21 0.090(2) 0.081(2) 0.0492(14) -0.0295(17) -0.0172(14) 0.0199(14)
C22 0.076(2) 0.107(3) 0.0690(18) -0.0173(19) 0.0048(15) 0.0109(18)
C23 0.089(2) 0.168(4) 0.079(2) -0.035(3) 0.0010(19) 0.008(2)
C24 0.127(2) 0.136(2) 0.113(2) -0.0215(18) 0.0084(17) 0.0141(18)
C25 0.199(5) 0.160(5) 0.096(3) -0.080(4) -0.023(3) 0.079(3)
C26 0.165(4) 0.094(3) 0.077(2) -0.031(3) -0.020(2) 0.036(2)
C27 0.0789(19) 0.0555(15) 0.0655(16) 0.0121(13) -0.0188(14) 0.0001(13)
C28 0.095(2) 0.101(3) 0.075(2) 0.013(2) -0.0249(18) -0.0162(18)
C29 0.105(3) 0.154(4) 0.106(3) 0.024(3) -0.051(3) -0.034(3)
C30 0.098(3) 0.148(4) 0.145(4) 0.048(3) -0.041(3) -0.044(3)
C31 0.104(3) 0.119(3) 0.115(3) 0.054(3) -0.019(2) -0.031(3)
C32 0.101(2) 0.078(2) 0.078(2) 0.0311(19) -0.0226(18) -0.0157(16)
O1 0.0663(12) 0.0912(14) 0.0521(10) -0.0245(10) 0.0053(8) -0.0148(9)
C33 0.098(3) 0.174(4) 0.097(3) -0.016(3) 0.011(2) -0.060(3)
C34 0.074(2) 0.162(4) 0.077(2) -0.028(2) 0.0170(17) -0.036(2)

loop_
_atom_site_type_symbol
_atom_site_label
_atom_site_fract_x
_atom_site_fract_y
_atom_site_fract_z
_atom_site_U_iso_or_equiv
_atom_site_thermal_displace_type
_atom_site_calc_flag
_atom_site_refinement_flags
_atom_site_occupancy
N N1 0.4844(2) -0.1863(2) 0.29749(8) 0.0636(8) Uani d . 1.000
N N2 0.2262(2) -0.28229(19) 0.29875(7) 0.0536(7) Uani d . 1.000
N N3 0.3274(2) 0.04565(18) 0.14710(7) 0.0474(6) Uani d . 1.000
N N4 0.0133(2) 0.3171(2) -0.04486(8) 0.0693(8) Uani d . 1.000
C C1 0.6091(3) -0.1386(3) 0.29806(11) 0.0795(11) Uani d . 1.000
C C2 0.6544(3) -0.0539(3) 0.26334(12) 0.0786(11) Uani d . 1.000
C C3 0.5652(3) -0.0170(3) 0.22597(9) 0.0607(8) Uani d . 1.000
C C4 0.4309(2) -0.0651(2) 0.22369(8) 0.0473(7) Uani d . 1.000
C C5 0.3260(2) -0.0335(2) 0.18724(8) 0.0442(7) Uani d . 1.000
C C6 0.1942(2) -0.0808(2) 0.18772(8) 0.0447(7) Uani d . 1.000
C C7 0.1549(2) -0.1673(2) 0.22489(8) 0.0454(7) Uani d . 1.000
C C8 0.2546(2) -0.2019(2) 0.26137(8) 0.0450(7) Uani d . 1.000
C C9 0.3942(2) -0.1511(2) 0.26082(8) 0.0471(7) Uani d . 1.000
C C10 0.0223(3) -0.2189(3) 0.22706(10) 0.0622(9) Uani d . 1.000
C C11 -0.0038(3) -0.3001(3) 0.26445(11) 0.0718(10) Uani d . 1.000
C C12 0.1002(3) -0.3279(3) 0.29922(10) 0.0629(9) Uani d . 1.000
C C13 0.11393(19) -0.03287(18) 0.14906(7) 0.0347(6) Uani d . 1.000
C C14 0.1974(2) 0.0425(2) 0.12546(8) 0.0469(7) Uani d . 1.000
C C15 0.1551(2) 0.1150(2) 0.08140(8) 0.0466(7) Uani d . 1.000
C C16 0.2373(3) 0.2055(3) 0.06061(10) 0.0627(9) Uani d . 1.000
C C17 0.1902(3) 0.2714(3) 0.01937(10) 0.0687(10) Uani d . 1.000
C C18 0.0619(3) 0.2493(2) -0.00245(9) 0.0568(8) Uani d . 1.000
C C19 -0.0198(3) 0.1581(2) 0.01814(9) 0.0568(8) Uani d . 1.000
C C20 0.0266(2) 0.0926(2) 0.05941(9) 0.0554(8) Uani d . 1.000
C C21 0.10408(15) 0.33915(15) -0.08378(4) 0.0739(11) Uani d G 1.000
C C22 0.19694(16) 0.24825(19) -0.09791(7) 0.0840(13) Uani d G 1.000
C C23 0.28428(16) 0.2720(3) -0.13631(8) 0.1121(16) Uani d G 1.000
C C24 0.2788(2) 0.3867(3) -0.16057(7) 0.1252(12) Uani d GU 1.000
C C25 0.1859(2) 0.4776(2) -0.14644(8) 0.152(3) Uani d G 1.000
C C26 0.0986(2) 0.45382(15) -0.10804(7) 0.1127(18) Uani d G 1.000
C C27 -0.12987(17) 0.34159(19) -0.05179(6) 0.0672(10) Uani d G 1.000
C C28 -0.19577(14) 0.3242(2) -0.09755(8) 0.0911(14) Uani d G 1.000
C C29 -0.3348(5) 0.3488(5) -0.10367(17) 0.1232(19) Uani d . 1.000
C C30 -0.4097(5) 0.3866(5) -0.0651(2) 0.132(2) Uani d . 1.000
C C31 -0.3455(4) 0.4019(4) -0.01915(16) 0.1133(17) Uani d . 1.000
C C32 -0.2059(4) 0.3818(3) -0.01277(12) 0.0864(12) Uani d . 1.000
O O1 0.55771(19) 0.1730(2) 0.11618(7) 0.0698(7) Uani d . 1.000
C C33 0.6124(4) 0.0588(5) 0.04600(15) 0.1228(19) Uani d . 1.000
C C34 0.6648(4) 0.1264(5) 0.08975(13) 0.1040(16) Uani d . 1.000
H H1 0.67110 -0.16310 0.32340 0.0950 Uiso c R 1.000
H H2 0.74390 -0.02300 0.26550 0.0940 Uiso c R 1.000
H H3 0.59310 0.03960 0.20220 0.0730 Uiso c R 1.000
H H3N 0.404(3) 0.087(3) 0.1347(10) 0.069(8) Uiso d . 1.000
H H10 -0.04630 -0.19810 0.20350 0.0750 Uiso c R 1.000
H H11 -0.09040 -0.33630 0.26660 0.0860 Uiso c R 1.000
H H12 0.07980 -0.38260 0.32470 0.0760 Uiso c R 1.000
H H16 0.32460 0.22180 0.07450 0.0750 Uiso c R 1.000
H H17 0.24640 0.33210 0.00600 0.0820 Uiso c R 1.000
H H19 -0.10660 0.14110 0.00400 0.0680 Uiso c R 1.000
H H20 -0.02980 0.03200 0.07280 0.0660 Uiso c R 1.000
H H22 0.20060 0.17150 -0.08170 0.1010 Uiso c R 1.000
H H23 0.34640 0.21120 -0.14580 0.1340 Uiso c R 1.000
H H24 0.33720 0.40260 -0.18630 0.1500 Uiso c R 1.000
H H25 0.18220 0.55430 -0.16270 0.1830 Uiso c R 1.000
H H26 0.03640 0.51460 -0.09860 0.1350 Uiso c R 1.000
H H28 -0.14650 0.29610 -0.12420 0.1090 Uiso c R 1.000
H H29 -0.37800 0.33920 -0.13480 0.1480 Uiso c R 1.000
H H30 -0.50350 0.40210 -0.06960 0.1580 Uiso c R 1.000
H H31 -0.39650 0.42580 0.00770 0.1360 Uiso c R 1.000
H H32 -0.16250 0.39550 0.01810 0.1040 Uiso c R 1.000
H H1O1 0.58880 0.21010 0.14080 0.1050 Uiso c R 1.000
H H33A 0.54660 -0.00260 0.05560 0.1850 Uiso c R 1.000
H H33B 0.68740 0.01800 0.03050 0.1850 Uiso c R 1.000
H H33C 0.56890 0.11660 0.02310 0.1850 Uiso c R 1.000
H H34A 0.72020 0.07050 0.11070 0.1250 Uiso c R 1.000
H H34B 0.72300 0.19470 0.07970 0.1250 Uiso c R 1.000

loop_
_atom_type_symbol
_atom_type_description
_atom_type_scat_dispersion_real
_atom_type_scat_dispersion_imag
_atom_type_scat_source
C C 0.0033 0.0016 'International Tables Vol C Tables 4.2.6.8 and 6.1.1.4'
H H 0.0000 0.0000 'International Tables Vol C Tables 4.2.6.8 and 6.1.1.4'
N N 0.0061 0.0033 'International Tables Vol C Tables 4.2.6.8 and 6.1.1.4'
O O 0.0106 0.0060 'International Tables Vol C Tables 4.2.6.8 and 6.1.1.4'

loop_
_geom_angle_atom_site_label_1
_geom_angle_atom_site_label_2
_geom_angle_atom_site_label_3
_geom_angle
_geom_angle_publ_flag
C34 O1 H1O1 109.00 no
C1 N1 C9 118.1(2) no
C8 N2 C12 117.2(2) no
C5 N3 C14 106.43(18) no
C18 N4 C27 119.5(2) no
C21 N4 C27 120.42(17) no
C18 N4 C21 119.09(19) no
C5 N3 H3N 127.2(17) no
C14 N3 H3N 126.1(17) no
N1 C1 C2 124.2(3) no
C1 C2 C3 118.7(3) no
C2 C3 C4 119.3(3) no
C3 C4 C9 117.9(2) no
C5 C4 C9 116.64(18) no
C3 C4 C5 125.5(2) no
N3 C5 C6 105.78(18) no
C4 C5 C6 123.0(2) no
N3 C5 C4 131.23(19) no
C7 C6 C13 127.94(18) no
C5 C6 C13 110.77(19) no
C5 C6 C7 121.29(19) no
C6 C7 C10 123.7(2) no
C8 C7 C10 118.4(2) no
C6 C7 C8 117.89(18) no
N2 C8 C7 122.14(18) no
C7 C8 C9 120.63(19) no
N2 C8 C9 117.23(18) no
N1 C9 C4 121.75(19) no
C4 C9 C8 120.56(18) no
N1 C9 C8 117.67(19) no
C7 C10 C11 118.6(3) no
C10 C11 C12 119.2(3) no
N2 C12 C11 124.5(3) no
C6 C13 C14 104.62(17) no
C13 C14 C15 123.75(18) no
N3 C14 C15 123.84(18) no
N3 C14 C13 112.40(19) no
C14 C15 C16 123.4(2) no
C14 C15 C20 118.46(19) no
C16 C15 C20 118.1(2) no
C15 C16 C17 120.3(3) no
C16 C17 C18 121.5(3) no
C17 C18 C19 118.1(2) no
N4 C18 C17 121.6(2) no
N4 C18 C19 120.3(2) no
C18 C19 C20 120.5(2) no
C15 C20 C19 121.4(2) no
N4 C21 C22 121.14(16) no
C22 C21 C26 120.00(14) no
N4 C21 C26 118.86(16) no
C21 C22 C23 120.0(2) no
C22 C23 C24 120.0(2) no
C23 C24 C25 119.99(18) no
C24 C25 C26 120.0(2) no
C21 C26 C25 120.03(16) no
N4 C27 C28 120.60(16) no
C28 C27 C32 118.8(2) no
N4 C27 C32 120.6(2) no
C27 C28 C29 119.9(2) no
C28 C29 C30 121.2(4) no
C29 C30 C31 119.4(4) no
C30 C31 C32 120.2(4) no
C27 C32 C31 120.5(3) no
C2 C1 H1 118.00 no
N1 C1 H1 118.00 no
C1 C2 H2 121.00 no
C3 C2 H2 121.00 no
C4 C3 H3 120.00 no
C2 C3 H3 120.00 no
C7 C10 H10 121.00 no
C11 C10 H10 121.00 no
C10 C11 H11 120.00 no
C12 C11 H11 120.00 no
C11 C12 H12 118.00 no
N2 C12 H12 118.00 no
C17 C16 H16 120.00 no
C15 C16 H16 120.00 no
C16 C17 H17 119.00 no
C18 C17 H17 119.00 no
C20 C19 H19 120.00 no
C18 C19 H19 120.00 no
C15 C20 H20 119.00 no
C19 C20 H20 119.00 no
C23 C22 H22 120.00 no
C21 C22 H22 120.00 no
C22 C23 H23 120.00 no
C24 C23 H23 120.00 no
C23 C24 H24 120.00 no
C25 C24 H24 120.00 no
C26 C25 H25 120.00 no
C24 C25 H25 120.00 no
C25 C26 H26 120.00 no
C21 C26 H26 120.00 no
C27 C28 H28 120.00 no
C29 C28 H28 120.00 no
C28 C29 H29 119.00 no
C30 C29 H29 119.00 no
C31 C30 H30 120.00 no
C29 C30 H30 120.00 no
C30 C31 H31 120.00 no
C32 C31 H31 120.00 no
C31 C32 H32 120.00 no
C27 C32 H32 120.00 no
O1 C34 C33 110.6(3) no
C34 C33 H33A 110.00 no
C34 C33 H33B 109.00 no
C34 C33 H33C 109.00 no
H33A C33 H33B 109.00 no
H33A C33 H33C 109.00 no
H33B C33 H33C 109.00 no
O1 C34 H34A 109.00 no
O1 C34 H34B 110.00 no
C33 C34 H34A 110.00 no
C33 C34 H34B 110.00 no
H34A C34 H34B 108.00 no

loop_
_geom_bond_atom_site_label_1
_geom_bond_atom_site_label_2
_geom_bond_distance
_geom_bond_publ_flag
O1 C34 1.379(4) no
O1 H1O1 0.8200 no
N1 C9 1.349(3) no
N1 C1 1.314(4) no
N2 C8 1.363(3) no
N2 C12 1.318(4) no
N3 C14 1.371(3) no
N3 C5 1.376(3) no
N4 C27 1.420(3) no
N4 C18 1.420(3) no
N4 C21 1.419(2) no
N3 H3N 0.94(3) no
C1 C2 1.388(4) no
C2 C3 1.362(4) no
C3 C4 1.402(4) no
C4 C9 1.417(3) no
C4 C5 1.429(3) no
C5 C6 1.377(3) no
C6 C7 1.428(3) no
C6 C13 1.377(3) no
C7 C10 1.405(4) no
C7 C8 1.403(3) no
C8 C9 1.462(3) no
C10 C11 1.363(4) no
C11 C12 1.384(4) no
C13 C14 1.325(3) no
C14 C15 1.465(3) no
C15 C20 1.382(3) no
C15 C16 1.388(4) no
C16 C17 1.381(4) no
C17 C18 1.378(4) no
C18 C19 1.388(4) no
C19 C20 1.377(3) no
C21 C22 1.390(2) no
C21 C26 1.390(2) no
C22 C23 1.390(3) no
C23 C24 1.390(4) no
C24 C25 1.390(3) no
C25 C26 1.390(3) no
C27 C32 1.380(4) no
C27 C28 1.382(3) no
C28 C29 1.380(5) no
C29 C30 1.357(7) no
C30 C31 1.376(7) no
C31 C32 1.377(6) no
C1 H1 0.9300 no
C2 H2 0.9300 no
C3 H3 0.9300 no
C10 H10 0.9300 no
C11 H11 0.9300 no
C12 H12 0.9300 no
C16 H16 0.9300 no
C17 H17 0.9300 no
C19 H19 0.9300 no
C20 H20 0.9300 no
C22 H22 0.9300 no
C23 H23 0.9300 no
C24 H24 0.9300 no
C25 H25 0.9300 no
C26 H26 0.9300 no
C28 H28 0.9300 no
C29 H29 0.9300 no
C30 H30 0.9300 no
C31 H31 0.9300 no
C32 H32 0.9300 no
C33 C34 1.459(6) no
C33 H33A 0.9600 no
C33 H33B 0.9600 no
C33 H33C 0.9600 no
C34 H34A 0.9700 no
C34 H34B 0.9700 no

loop_
_geom_hbond_atom_site_label_D
_geom_hbond_atom_site_label_H
_geom_hbond_atom_site_label_A
_geom_hbond_site_symmetry_A
_geom_hbond_distance_DH
_geom_hbond_distance_HA
_geom_hbond_distance_DA
_geom_hbond_angle_DHA
_geom_hbond_publ_flag
N3 H3N O1 . 0.94(3) 1.84(3) 2.777(3) 175(2) yes
O1 H1O1 N1 2_655 0.82 2.15 2.819(3) 139 yes
O1 H1O1 N2 2_655 0.82 2.38 3.087(3) 145 yes
C16 H16 O1 . 0.93 2.54 3.419(4) 157 yes
C3 H3 N2 2_655 0.93 2.59 3.310(4) 135 yes

loop_
_geom_torsion_atom_site_label_1
_geom_torsion_atom_site_label_2
_geom_torsion_atom_site_label_3
_geom_torsion_atom_site_label_4
_geom_torsion
_geom_torsion_publ_flag
C9 N1 C1 C2 0.1(4) no
C1 N1 C9 C8 -178.3(2) no
C1 N1 C9 C4 -0.1(3) no
C12 N2 C8 C7 0.6(3) no
C12 N2 C8 C9 179.9(2) no
C8 N2 C12 C11 0.3(4) no
C5 N3 C14 C15 179.6(2) no
C14 N3 C5 C4 -178.7(2) no
C14 N3 C5 C6 0.1(2) no
C5 N3 C14 C13 0.0(2) no
C27 N4 C21 C26 49.8(3) no
C27 N4 C18 C17 -148.4(2) no
C27 N4 C21 C22 -129.95(19) no
C18 N4 C21 C26 -141.73(19) no
C21 N4 C18 C17 43.0(3) no
C18 N4 C27 C28 -135.0(2) no
C18 N4 C27 C32 44.3(3) no
C18 N4 C21 C22 38.6(3) no
C21 N4 C27 C28 33.5(3) no
C27 N4 C18 C19 31.7(3) no
C21 N4 C18 C19 -136.9(2) no
C21 N4 C27 C32 -147.3(2) no
N1 C1 C2 C3 -0.1(5) no
C1 C2 C3 C4 0.1(4) no
C2 C3 C4 C5 179.0(3) no
C2 C3 C4 C9 -0.1(4) no
C9 C4 C5 C6 1.2(3) no
C5 C4 C9 C8 -1.0(3) no
C3 C4 C5 N3 0.7(4) no
C3 C4 C5 C6 -177.9(2) no
C3 C4 C9 N1 0.1(3) no
C3 C4 C9 C8 178.2(2) no
C5 C4 C9 N1 -179.1(2) no
C9 C4 C5 N3 179.8(2) no
C4 C5 C6 C7 -1.1(3) no
N3 C5 C6 C13 -0.2(2) no
C4 C5 C6 C13 178.7(2) no
N3 C5 C6 C7 -179.94(19) no
C13 C6 C7 C8 -179.1(2) no
C5 C6 C7 C8 0.6(3) no
C7 C6 C13 C14 179.9(2) no
C5 C6 C7 C10 -179.7(2) no
C5 C6 C13 C14 0.2(2) no
C13 C6 C7 C10 0.5(4) no
C6 C7 C8 N2 179.0(2) no
C10 C7 C8 N2 -0.7(3) no
C6 C7 C8 C9 -0.4(3) no
C6 C7 C10 C11 -179.6(2) no
C8 C7 C10 C11 0.1(4) no
C10 C7 C8 C9 179.9(2) no
N2 C8 C9 C4 -178.8(2) no
C7 C8 C9 N1 178.8(2) no
N2 C8 C9 N1 -0.6(3) no
C7 C8 C9 C4 0.6(3) no
C7 C10 C11 C12 0.7(4) no
C10 C11 C12 N2 -0.9(5) no
C6 C13 C14 C15 -179.7(2) no
C6 C13 C14 N3 -0.1(2) no
N3 C14 C15 C16 -8.0(4) no
N3 C14 C15 C20 172.2(2) no
C13 C14 C15 C20 -8.3(3) no
C13 C14 C15 C16 171.5(2) no
C16 C15 C20 C19 -0.3(3) no
C20 C15 C16 C17 0.6(4) no
C14 C15 C20 C19 179.5(2) no
C14 C15 C16 C17 -179.2(2) no
C15 C16 C17 C18 -0.4(4) no
C16 C17 C18 N4 180.0(3) no
C16 C17 C18 C19 -0.1(4) no
C17 C18 C19 C20 0.4(4) no
N4 C18 C19 C20 -179.7(2) no
C18 C19 C20 C15 -0.2(4) no
N4 C21 C22 C23 179.69(17) no
C26 C21 C22 C23 0.0(3) no
N4 C21 C26 C25 -179.69(18) no
C22 C21 C26 C25 0.0(3) no
C21 C22 C23 C24 0.0(3) no
C22 C23 C24 C25 0.0(3) no
C23 C24 C25 C26 0.1(3) no
C24 C25 C26 C21 0.0(3) no
N4 C27 C28 C29 -179.8(3) no
C32 C27 C28 C29 0.9(4) no
N4 C27 C32 C31 -178.0(3) no
C28 C27 C32 C31 1.2(4) no
C27 C28 C29 C30 -1.9(6) no
C28 C29 C30 C31 0.7(8) no
C29 C30 C31 C32 1.5(7) no
C30 C31 C32 C27 -2.5(6) no
